data_1573704
loop_
_publ_author_name
'Bonfante, Sara'
'Tanner, Theo'
'Lorber, Christian'
'Lynam, Jason Martin'
'Simonneau, Antoine'
'Slattery, John M.'

_publ_section_title
;
 Zirconium-Mediated Carbon-Fluorine Bond Functionalisation Through
 Cyclohexyne &#x201C;Umpolung&#x201D;
;
_journal_name_full 'Chemical Science'
_journal_paper_doi 10.1039/D4SC08522A
_journal_year 2025
_chemical_formula_moiety 'C21 H20 F3 N Zr'
_chemical_formula_sum 'C21 H20 F3 N Zr'
_chemical_formula_weight 434.60
_chemical_properties_physical Air-sensitive,Moisture-sensitive
_space_group_crystal_system monoclinic
_space_group_IT_number 14
_space_group_name_Hall '-P 2yn'
_space_group_name_H-M_alt 'P 1 21/n 1'
_atom_sites_solution_hydrogens geom
_atom_sites_solution_primary dual
_audit_creation_date 2023-01-20
_audit_creation_method
;
Olex2 1.5
(compiled 2022.04.07 svn.rca3783a0 for OlexSys, GUI svn.r6498)
;
_audit_update_record
;
2024-03-12 deposited with the CCDC.	2025-01-16 downloaded from the CCDC.
;
_cell_angle_alpha 90
_cell_angle_beta 99.4290(10)
_cell_angle_gamma 90
_cell_formula_units_Z 4
_cell_length_a 8.17660(10)
_cell_length_b 15.5546(2)
_cell_length_c 14.6671(2)
_cell_measurement_reflns_used 8675
_cell_measurement_temperature 110.00(10)
_cell_measurement_theta_max 76.2160
_cell_measurement_theta_min 4.1470
_cell_volume 1840.21(4)
_computing_cell_refinement 'CrysAlisPro 1.171.42.72a (Rigaku OD, 2022)'
_computing_data_collection 'CrysAlisPro 1.171.42.72a (Rigaku OD, 2022)'
_computing_data_reduction 'CrysAlisPro 1.171.42.72a (Rigaku OD, 2022)'
_computing_molecular_graphics 'Olex2 1.5 (Dolomanov et al., 2009)'
_computing_publication_material 'Olex2 1.5 (Dolomanov et al., 2009)'
_computing_structure_refinement 'SHELXL 2018/3 (Sheldrick, 2015)'
_computing_structure_solution 'SHELXT 2018/2 (Sheldrick, 2018)'
_diffrn_ambient_environment N~2~
_diffrn_ambient_temperature 110.00(10)
_diffrn_detector 'Hybrid Pixel Array Detector'
_diffrn_detector_area_resol_mean 10.0000
_diffrn_detector_type HyPix
_diffrn_measured_fraction_theta_full 0.999
_diffrn_measured_fraction_theta_max 0.957
_diffrn_measurement_details
;
List of Runs (angles in degrees, time in seconds):

  # Type    Start    End  Width  t~exp~   \w     \q     \k     \f   Frames
#--------------------------------------------------------------------------
  1  \w   -113.00 -56.00   0.50    0.40    --  -48.70 165.00-121.00  114
  2  \w    -68.00 -29.00   0.50    0.40    --  -48.70 116.00  90.00   78
  3  \w   -108.00 -83.00   0.50    0.40    --  -48.70-165.00-145.00   50
  4  \w     34.00  59.00   0.50    0.40    --   48.70-116.00   2.00   50
  5  \w     65.00  90.00   0.50    0.40    --   48.70-165.00-145.00   50
  6  \w     69.00 118.00   0.50    1.61    --  107.75 165.00-121.00   98
  7  \w     96.00 125.00   0.50    1.61    --  107.75-165.00-145.00   58
  8  \w     79.00 105.00   0.50    1.61    --  107.75-116.00   2.00   52
  9  \w    106.00 167.00   0.50    1.61    --  107.75 116.00  90.00  122
 10  \w   -118.00 -74.00   0.50    0.40    --  -48.70-125.00  60.00   88
 11  \w    -61.00  24.00   0.50    0.40    --  -48.70  19.00-120.00  170
 12  \w   -105.00 -73.00   0.50    0.40    --  -48.70-125.00  30.00   64
 13  \w   -118.00 -90.00   0.50    0.40    --  -48.70-125.00 150.00   56
 14  \w     12.00  37.00   0.50    0.40    --   48.70 -99.00-180.00   50
 15  \w     43.00  99.00   0.50    1.61    --  107.75-125.00 -60.00  112
 16  \w     48.00  73.00   0.50    1.61    --  107.75 -77.00-180.00   50
 17  \w     39.00 106.00   0.50    1.61    --  107.75 -99.00-180.00  134
 18  \w     40.00 100.00   0.50    1.61    --  107.75 -99.00  60.00  120
 19  \w     89.00 114.00   0.50    1.61    --  107.75 -19.00 -60.00   50
 20  \w    132.00 171.00   0.50    1.61    --  107.75  57.00 150.00   78
 21  \w     91.00 130.00   0.50    1.61    --  107.75 -77.00-180.00   78
 22  \w     32.00  57.00   0.50    1.61    --  107.75 -19.00 -60.00   50
 23  \w     94.00 124.00   0.50    1.61    --  107.75  57.00 150.00   60
 24  \w     97.00 164.00   0.50    1.61    --  107.75  57.00-180.00  134
;
_diffrn_measurement_device 'four-circle diffractometer'
_diffrn_measurement_device_type 'SuperNova, Dual, Cu at home/near, HyPix'
_diffrn_measurement_method '\w scans'
_diffrn_orient_matrix_type 'CrysAlisPro convention (1999,Acta A55,543-557)'
_diffrn_orient_matrix_UB_11 -0.0769238000
_diffrn_orient_matrix_UB_12 0.0668839000
_diffrn_orient_matrix_UB_13 0.0578794000
_diffrn_orient_matrix_UB_21 0.0357759000
_diffrn_orient_matrix_UB_22 0.0714525000
_diffrn_orient_matrix_UB_23 -0.0667467000
_diffrn_orient_matrix_UB_31 -0.1711812000
_diffrn_orient_matrix_UB_32 -0.0151058000
_diffrn_orient_matrix_UB_33 -0.0593791000
_diffrn_radiation_monochromator mirror
_diffrn_radiation_probe x-ray
_diffrn_radiation_type 'Cu K\a'
_diffrn_radiation_wavelength 1.54184
_diffrn_reflns_av_R_equivalents 0.0375
_diffrn_reflns_av_unetI/netI 0.0361
_diffrn_reflns_Laue_measured_fraction_full 0.999
_diffrn_reflns_Laue_measured_fraction_max 0.957
_diffrn_reflns_limit_h_max 7
_diffrn_reflns_limit_h_min -10
_diffrn_reflns_limit_k_max 18
_diffrn_reflns_limit_k_min -18
_diffrn_reflns_limit_l_max 18
_diffrn_reflns_limit_l_min -18
_diffrn_reflns_number 12546
_diffrn_reflns_point_group_measured_fraction_full 0.999
_diffrn_reflns_point_group_measured_fraction_max 0.957
_diffrn_reflns_theta_full 67.684
_diffrn_reflns_theta_max 76.951
_diffrn_reflns_theta_min 4.173
_diffrn_source 'micro-focus sealed X-ray tube'
_diffrn_source_type 'SuperNova (Cu) X-ray Source'
_exptl_absorpt_coefficient_mu 5.188
_exptl_absorpt_correction_T_max 1.00000
_exptl_absorpt_correction_T_min 0.76005
_exptl_absorpt_correction_type multi-scan
_exptl_absorpt_process_details
;
CrysAlisPro 1.171.42.72a (Rigaku Oxford Diffraction, 2022)
Empirical absorption correction using spherical harmonics,
implemented in SCALE3 ABSPACK scaling algorithm.
;
_exptl_crystal_colour 'clear orange'
_exptl_crystal_colour_lustre clear
_exptl_crystal_colour_primary orange
_exptl_crystal_density_diffrn 1.569
_exptl_crystal_description block
_exptl_crystal_F_000 880
_exptl_crystal_recrystallization_method 'Re-crystallisation from solvent'
_exptl_crystal_size_max 0.25
_exptl_crystal_size_mid 0.1
_exptl_crystal_size_min 0.09
_refine_diff_density_max 0.316
_refine_diff_density_min -0.475
_refine_diff_density_rms 0.070
_refine_ls_extinction_method none
_refine_ls_goodness_of_fit_ref 1.095
_refine_ls_hydrogen_treatment constr
_refine_ls_matrix_type full
_refine_ls_number_parameters 235
_refine_ls_number_reflns 3722
_refine_ls_number_restraints 0
_refine_ls_restrained_S_all 1.095
_refine_ls_R_factor_all 0.0274
_refine_ls_R_factor_gt 0.0247
_refine_ls_shift/su_max 0.001
_refine_ls_shift/su_mean 0.000
_refine_ls_structure_factor_coef Fsqd
_refine_ls_weighting_details 'w=1/[\s^2^(Fo^2^)+(0.0180P)^2^+1.1752P] where P=(Fo^2^+2Fc^2^)/3'
_refine_ls_weighting_scheme calc
_refine_ls_wR_factor_gt 0.0608
_refine_ls_wR_factor_ref 0.0621
_reflns_Friedel_coverage 0.000
_reflns_number_gt 3429
_reflns_number_total 3722
_reflns_threshold_expression 'I > 2\s(I)'
_cod_data_source_file d4sc08522a2.cif
_cod_data_source_block jms23002
_cod_database_code 1573704
_shelx_shelxl_version_number 2018/3
_chemical_oxdiff_usercomment 'Sara Bonfante SB36c'
_shelx_space_group_comment
;
The symmetry employed for this shelxl refinement is uniquely defined
by the following loop, which should always be used as a source of
symmetry information in preference to the above space-group names.
They are only intended as comments.
;
_shelx_estimated_absorpt_t_max 0.652
_shelx_estimated_absorpt_t_min 0.357
_olex2_refinement_description
;
1. Fixed Uiso
 At 1.2 times of:
  All C(H) groups, All C(H,H) groups
2.a Secondary CH2 refined with riding coordinates:
 C5(H5A,H5B), C2(H2A,H2B), C4(H4A,H4B), C3(H3A,H3B)
2.b Aromatic/amide H refined with riding coordinates:
 C8(H8), C10(H10), C17(H17), C18(H18), C19(H19), C13(H13), C21(H21), C15(H15),
 C20(H20), C14(H14), C12(H12), C16(H16)
;
_olex2_submission_special_instructions 'No special instructions were received'
_oxdiff_exptl_absorpt_empirical_details
;
Empirical correction (ABSPACK) includes:
- Absorption correction using spherical harmonics
- Frame scaling
;
_oxdiff_exptl_absorpt_empirical_full_max 1.314
_oxdiff_exptl_absorpt_empirical_full_min 0.802

loop_
_space_group_symop_operation_xyz
'x, y, z'
'-x+1/2, y+1/2, -z+1/2'
'-x, -y, -z'
'x-1/2, -y-1/2, z-1/2'

loop_
_atom_site_label
_atom_site_type_symbol
_atom_site_fract_x
_atom_site_fract_y
_atom_site_fract_z
_atom_site_U_iso_or_equiv
_atom_site_adp_type
_atom_site_occupancy
_atom_site_site_symmetry_order
_atom_site_calc_flag
_atom_site_refinement_flags_posn
_atom_site_refinement_flags_adp
_atom_site_refinement_flags_occupancy
_atom_site_disorder_assembly
_atom_site_disorder_group
Zr1 Zr 0.45883(2) 0.19836(2) 0.57383(2) 0.01561(7) Uani 1 1 d . . . . .
F1 F 0.57605(16) 0.16492(8) 0.46910(9) 0.0285(3) Uani 1 1 d . . . . .
F2 F 0.38837(17) 0.48761(9) 0.89064(9) 0.0322(3) Uani 1 1 d . . . . .
F3 F 0.23270(18) 0.22446(9) 0.75244(10) 0.0338(3) Uani 1 1 d . . . . .
N1 N 0.4157(2) 0.30577(11) 0.69250(12) 0.0189(3) Uani 1 1 d . . . . .
C9 C 0.3948(3) 0.42833(14) 0.82430(15) 0.0234(4) Uani 1 1 d . . . . .
C8 C 0.4959(2) 0.44349(13) 0.76016(15) 0.0219(4) Uani 1 1 d . . . . .
H8 H 0.557331 0.495396 0.761034 0.026 Uiso 1 1 calc R U . . .
C11 C 0.3198(3) 0.29817(14) 0.75631(16) 0.0232(4) Uani 1 1 d . . . . .
C10 C 0.3005(3) 0.35530(15) 0.82525(15) 0.0252(4) Uani 1 1 d . . . . .
H10 H 0.229169 0.345304 0.869157 0.030 Uiso 1 1 calc R U . . .
C6 C 0.6083(2) 0.38879(13) 0.62127(15) 0.0201(4) Uani 1 1 d . . . . .
C17 C 0.4625(3) 0.08218(15) 0.69853(15) 0.0268(5) Uani 1 1 d . . . . .
H17 H 0.358812 0.066805 0.715089 0.032 Uiso 1 1 calc R U . . .
C5 C 0.7106(3) 0.47035(14) 0.62256(17) 0.0271(5) Uani 1 1 d . . . . .
H5A H 0.770566 0.480326 0.685972 0.033 Uiso 1 1 calc R U . . .
H5B H 0.635715 0.519827 0.605377 0.033 Uiso 1 1 calc R U . . .
C7 C 0.5059(2) 0.38023(13) 0.69316(13) 0.0173(4) Uani 1 1 d . . . . .
C18 C 0.5358(3) 0.04473(14) 0.62728(16) 0.0275(5) Uani 1 1 d . . . . .
H18 H 0.490226 -0.000520 0.587549 0.033 Uiso 1 1 calc R U . . .
C1 C 0.6036(2) 0.32453(14) 0.55864(14) 0.0200(4) Uani 1 1 d . . . . .
C19 C 0.6876(3) 0.08613(16) 0.62554(18) 0.0315(5) Uani 1 1 d . . . . .
H19 H 0.763975 0.073083 0.585170 0.038 Uiso 1 1 calc R U . . .
C13 C 0.1675(3) 0.26619(16) 0.53947(18) 0.0315(5) Uani 1 1 d . . . . .
H13 H 0.137847 0.310817 0.577858 0.038 Uiso 1 1 calc R U . . .
C21 C 0.5701(3) 0.14605(15) 0.74036(16) 0.0292(5) Uani 1 1 d . . . . .
H21 H 0.553203 0.180573 0.791430 0.035 Uiso 1 1 calc R U . . .
C2 C 0.6968(3) 0.33498(15) 0.47859(16) 0.0277(5) Uani 1 1 d . . . . .
H2A H 0.624352 0.316032 0.421326 0.033 Uiso 1 1 calc R U . . .
H2B H 0.794676 0.296593 0.488521 0.033 Uiso 1 1 calc R U . . .
C15 C 0.2031(3) 0.13414(15) 0.47915(16) 0.0261(5) Uani 1 1 d . . . . .
H15 H 0.204305 0.073625 0.470508 0.031 Uiso 1 1 calc R U . . .
C4 C 0.8352(3) 0.46505(16) 0.55606(19) 0.0334(5) Uani 1 1 d . . . . .
H4A H 0.877434 0.523312 0.545815 0.040 Uiso 1 1 calc R U . . .
H4B H 0.930368 0.428951 0.583489 0.040 Uiso 1 1 calc R U . . .
C20 C 0.7072(3) 0.15044(15) 0.69411(18) 0.0317(5) Uani 1 1 d . . . . .
H20 H 0.797078 0.189714 0.706767 0.038 Uiso 1 1 calc R U . . .
C14 C 0.1466(3) 0.17769(15) 0.55266(16) 0.0265(5) Uani 1 1 d . . . . .
H14 H 0.102559 0.151792 0.602049 0.032 Uiso 1 1 calc R U . . .
C12 C 0.2397(3) 0.27737(16) 0.46005(18) 0.0347(6) Uani 1 1 d . . . . .
H12 H 0.271494 0.330560 0.436378 0.042 Uiso 1 1 calc R U . . .
C3 C 0.7553(3) 0.42692(17) 0.46447(18) 0.0345(5) Uani 1 1 d . . . . .
H3A H 0.836274 0.426425 0.421125 0.041 Uiso 1 1 calc R U . . .
H3B H 0.659647 0.462720 0.437139 0.041 Uiso 1 1 calc R U . . .
C16 C 0.2565(3) 0.19564(16) 0.42164(17) 0.0315(5) Uani 1 1 d . . . . .
H16 H 0.297438 0.184313 0.365842 0.038 Uiso 1 1 calc R U . . .

loop_
_atom_site_aniso_label
_atom_site_aniso_U_11
_atom_site_aniso_U_22
_atom_site_aniso_U_33
_atom_site_aniso_U_23
_atom_site_aniso_U_13
_atom_site_aniso_U_12
Zr1 0.01834(10) 0.01411(10) 0.01437(10) -0.00127(6) 0.00262(6) -0.00075(5)
F1 0.0365(7) 0.0266(7) 0.0253(7) -0.0073(5) 0.0140(5) -0.0016(5)
F2 0.0417(7) 0.0276(7) 0.0279(7) -0.0122(6) 0.0078(6) 0.0064(6)
F3 0.0475(8) 0.0262(7) 0.0336(7) -0.0054(6) 0.0240(6) -0.0135(6)
N1 0.0225(8) 0.0177(9) 0.0171(8) 0.0006(6) 0.0047(7) -0.0010(6)
C9 0.0290(10) 0.0222(11) 0.0183(10) -0.0066(8) 0.0018(8) 0.0107(8)
C8 0.0233(10) 0.0162(10) 0.0251(11) -0.0023(8) 0.0011(8) 0.0012(7)
C11 0.0280(11) 0.0202(11) 0.0230(11) 0.0003(8) 0.0083(8) -0.0020(8)
C10 0.0324(11) 0.0265(11) 0.0187(10) -0.0013(8) 0.0105(8) 0.0033(9)
C6 0.0188(9) 0.0177(10) 0.0237(10) 0.0007(8) 0.0030(8) -0.0014(7)
C17 0.0338(11) 0.0238(11) 0.0205(10) 0.0056(9) -0.0017(9) 0.0012(9)
C5 0.0236(10) 0.0213(11) 0.0381(12) -0.0048(9) 0.0098(9) -0.0055(8)
C7 0.0184(9) 0.0168(9) 0.0162(9) -0.0005(7) 0.0005(7) 0.0013(7)
C18 0.0373(12) 0.0160(10) 0.0262(12) -0.0013(8) -0.0036(9) 0.0030(8)
C1 0.0210(9) 0.0199(10) 0.0192(10) -0.0009(8) 0.0039(8) -0.0014(7)
C19 0.0285(11) 0.0279(12) 0.0366(13) -0.0005(10) 0.0008(9) 0.0103(9)
C13 0.0254(11) 0.0241(12) 0.0407(14) -0.0042(10) -0.0075(10) 0.0049(8)
C21 0.0421(13) 0.0211(11) 0.0205(11) -0.0004(9) -0.0060(9) 0.0056(9)
C2 0.0285(11) 0.0278(12) 0.0290(12) -0.0020(9) 0.0118(9) -0.0058(9)
C15 0.0266(10) 0.0214(11) 0.0270(11) -0.0009(9) -0.0051(9) -0.0033(8)
C4 0.0271(11) 0.0293(12) 0.0469(15) -0.0025(11) 0.0155(10) -0.0088(9)
C20 0.0292(11) 0.0215(11) 0.0394(14) 0.0022(10) -0.0095(10) 0.0015(9)
C14 0.0204(10) 0.0289(12) 0.0295(12) 0.0013(9) 0.0016(8) -0.0009(8)
C12 0.0361(12) 0.0247(12) 0.0365(14) 0.0110(10) -0.0138(10) -0.0071(9)
C3 0.0345(12) 0.0357(14) 0.0375(13) 0.0030(11) 0.0184(10) -0.0104(10)
C16 0.0327(12) 0.0379(14) 0.0205(11) 0.0020(9) -0.0053(9) -0.0080(9)

loop_
_atom_type_symbol
_atom_type_description
_atom_type_scat_dispersion_real
_atom_type_scat_dispersion_imag
_atom_type_scat_source
C C 0.0181 0.0091 'International Tables Vol C Tables 4.2.6.8 and 6.1.1.4'
H H 0.0000 0.0000 'International Tables Vol C Tables 4.2.6.8 and 6.1.1.4'
F F 0.0727 0.0534 'International Tables Vol C Tables 4.2.6.8 and 6.1.1.4'
N N 0.0311 0.0180 'International Tables Vol C Tables 4.2.6.8 and 6.1.1.4'
Zr Zr -0.1862 2.2449 'International Tables Vol C Tables 4.2.6.8 and 6.1.1.4'

loop_
_exptl_crystal_face_index_h
_exptl_crystal_face_index_k
_exptl_crystal_face_index_l
_exptl_crystal_face_perp_dist
-2 -2 -1 0.0385
2 2 1 0.0505
0 2 -1 0.0997
0 -2 1 0.1284
0 -1 -2 0.0506
-1 4 9 0.0289
2 -1 -2 0.0655
2 1 2 0.0666
-2 -1 0 0.0399
0 -1 2 0.1037

loop_
_geom_angle_atom_site_label_1
_geom_angle_atom_site_label_2
_geom_angle_atom_site_label_3
_geom_angle
_geom_angle_site_symmetry_1
_geom_angle_site_symmetry_3
_geom_angle_publ_flag
F1 Zr1 N1 148.46(6) . . ?
F1 Zr1 C17 114.28(7) . . ?
F1 Zr1 C18 82.43(7) . . ?
F1 Zr1 C1 80.26(6) . . ?
F1 Zr1 C19 68.63(7) . . ?
F1 Zr1 C13 119.87(7) . . ?
F1 Zr1 C15 86.14(7) . . ?
F1 Zr1 C20 91.57(7) . . ?
F1 Zr1 C14 118.01(7) . . ?
F1 Zr1 C12 89.80(8) . . ?
F1 Zr1 C16 69.44(7) . . ?
N1 Zr1 C17 87.74(7) . . ?
N1 Zr1 C18 118.03(7) . . ?
N1 Zr1 C19 115.41(7) . . ?
N1 Zr1 C13 68.19(7) . . ?
N1 Zr1 C15 116.97(7) . . ?
N1 Zr1 C20 84.31(7) . . ?
N1 Zr1 C14 85.16(7) . . ?
N1 Zr1 C12 88.24(8) . . ?
N1 Zr1 C16 118.62(7) . . ?
C17 Zr1 C19 52.50(8) . . ?
C17 Zr1 C13 109.26(8) . . ?
C17 Zr1 C20 52.55(8) . . ?
C18 Zr1 C17 31.97(7) . . ?
C18 Zr1 C19 31.66(8) . . ?
C18 Zr1 C13 127.91(8) . . ?
C18 Zr1 C20 52.63(7) . . ?
C1 Zr1 N1 68.34(7) . . ?
C1 Zr1 C17 135.78(7) . . ?
C1 Zr1 C18 135.62(7) . . ?
C1 Zr1 C19 104.10(8) . . ?
C1 Zr1 C13 96.00(8) . . ?
C1 Zr1 C15 132.26(7) . . ?
C1 Zr1 C20 87.31(7) . . ?
C1 Zr1 C14 127.81(7) . . ?
C1 Zr1 C12 81.07(7) . . ?
C1 Zr1 C16 101.41(7) . . ?
C13 Zr1 C19 159.47(8) . . ?
C15 Zr1 C17 91.45(7) . . ?
C15 Zr1 C18 86.49(7) . . ?
C15 Zr1 C19 112.96(8) . . ?
C15 Zr1 C13 52.97(7) . . ?
C15 Zr1 C20 138.92(8) . . ?
C15 Zr1 C14 32.43(8) . . ?
C15 Zr1 C12 53.18(7) . . ?
C15 Zr1 C16 31.86(8) . . ?
C20 Zr1 C19 31.73(8) . . ?
C20 Zr1 C13 148.53(9) . . ?
C14 Zr1 C17 83.82(7) . . ?
C14 Zr1 C18 96.36(8) . . ?
C14 Zr1 C19 128.01(8) . . ?
C14 Zr1 C13 31.84(7) . . ?
C14 Zr1 C20 135.37(8) . . ?
C14 Zr1 C12 52.98(8) . . ?
C14 Zr1 C16 52.89(8) . . ?
C12 Zr1 C17 136.79(8) . . ?
C12 Zr1 C18 139.43(7) . . ?
C12 Zr1 C19 156.16(9) . . ?
C12 Zr1 C13 31.65(9) . . ?
C12 Zr1 C20 167.90(8) . . ?
C16 Zr1 C17 122.80(8) . . ?
C16 Zr1 C18 110.11(7) . . ?
C16 Zr1 C19 125.51(8) . . ?
C16 Zr1 C13 52.41(8) . . ?
C16 Zr1 C20 157.05(8) . . ?
C16 Zr1 C12 31.97(8) . . ?
C11 N1 Zr1 127.31(14) . . ?
C11 N1 C7 116.83(18) . . ?
C7 N1 Zr1 115.83(13) . . ?
F2 C9 C8 118.5(2) . . ?
F2 C9 C10 118.0(2) . . ?
C8 C9 C10 123.5(2) . . ?
C9 C8 H8 120.9 . . ?
C9 C8 C7 118.1(2) . . ?
C7 C8 H8 120.9 . . ?
F3 C11 C10 117.3(2) . . ?
N1 C11 F3 114.70(18) . . ?
N1 C11 C10 128.0(2) . . ?
C9 C10 C11 113.3(2) . . ?
C9 C10 H10 123.4 . . ?
C11 C10 H10 123.4 . . ?
C7 C6 C5 116.65(18) . . ?
C1 C6 C5 125.4(2) . . ?
C1 C6 C7 117.92(18) . . ?
Zr1 C17 H17 116.9 . . ?
C18 C17 Zr1 73.75(13) . . ?
C18 C17 H17 126.1 . . ?
C21 C17 Zr1 75.29(13) . . ?
C21 C17 H17 126.1 . . ?
C21 C17 C18 107.7(2) . . ?
C6 C5 H5A 109.3 . . ?
C6 C5 H5B 109.3 . . ?
C6 C5 C4 111.83(19) . . ?
H5A C5 H5B 107.9 . . ?
C4 C5 H5A 109.3 . . ?
C4 C5 H5B 109.3 . . ?
N1 C7 C8 120.26(19) . . ?
N1 C7 C6 116.37(18) . . ?
C8 C7 C6 123.37(19) . . ?
Zr1 C18 H18 116.8 . . ?
C17 C18 Zr1 74.27(12) . . ?
C17 C18 H18 126.0 . . ?
C19 C18 Zr1 74.92(13) . . ?
C19 C18 C17 107.9(2) . . ?
C19 C18 H18 126.0 . . ?
C6 C1 Zr1 121.15(15) . . ?
C6 C1 C2 119.11(19) . . ?
C2 C1 Zr1 119.73(15) . . ?
Zr1 C19 H19 118.7 . . ?
C18 C19 Zr1 73.41(12) . . ?
C18 C19 H19 126.0 . . ?
C18 C19 C20 108.1(2) . . ?
C20 C19 Zr1 73.84(13) . . ?
C20 C19 H19 126.0 . . ?
Zr1 C13 H13 120.1 . . ?
C14 C13 Zr1 72.62(12) . . ?
C14 C13 H13 125.9 . . ?
C12 C13 Zr1 73.25(13) . . ?
C12 C13 H13 125.9 . . ?
C12 C13 C14 108.3(2) . . ?
Zr1 C21 H21 119.4 . . ?
C17 C21 Zr1 73.24(12) . . ?
C17 C21 H21 125.8 . . ?
C17 C21 C20 108.5(2) . . ?
C20 C21 Zr1 73.41(13) . . ?
C20 C21 H21 125.8 . . ?
C1 C2 H2A 108.6 . . ?
C1 C2 H2B 108.6 . . ?
C1 C2 C3 114.5(2) . . ?
H2A C2 H2B 107.6 . . ?
C3 C2 H2A 108.6 . . ?
C3 C2 H2B 108.6 . . ?
Zr1 C15 H15 116.1 . . ?
C14 C15 Zr1 74.61(12) . . ?
C14 C15 H15 126.1 . . ?
C16 C15 Zr1 75.34(13) . . ?
C16 C15 H15 126.1 . . ?
C16 C15 C14 107.9(2) . . ?
C5 C4 H4A 109.5 . . ?
C5 C4 H4B 109.5 . . ?
H4A C4 H4B 108.1 . . ?
C3 C4 C5 110.64(19) . . ?
C3 C4 H4A 109.5 . . ?
C3 C4 H4B 109.5 . . ?
Zr1 C20 H20 116.5 . . ?
C19 C20 Zr1 74.43(13) . . ?
C19 C20 H20 126.2 . . ?
C21 C20 Zr1 75.06(13) . . ?
C21 C20 C19 107.7(2) . . ?
C21 C20 H20 126.2 . . ?
Zr1 C14 H14 117.4 . . ?
C13 C14 Zr1 75.54(13) . . ?
C13 C14 C15 107.6(2) . . ?
C13 C14 H14 126.2 . . ?
C15 C14 Zr1 72.96(12) . . ?
C15 C14 H14 126.2 . . ?
Zr1 C12 H12 116.9 . . ?
C13 C12 Zr1 75.09(13) . . ?
C13 C12 H12 126.2 . . ?
C13 C12 C16 107.7(2) . . ?
C16 C12 Zr1 73.90(13) . . ?
C16 C12 H12 126.2 . . ?
C2 C3 H3A 109.6 . . ?
C2 C3 H3B 109.6 . . ?
C4 C3 C2 110.1(2) . . ?
C4 C3 H3A 109.6 . . ?
C4 C3 H3B 109.6 . . ?
H3A C3 H3B 108.1 . . ?
Zr1 C16 H16 119.2 . . ?
C15 C16 Zr1 72.80(12) . . ?
C15 C16 C12 108.5(2) . . ?
C15 C16 H16 125.7 . . ?
C12 C16 Zr1 74.13(13) . . ?
C12 C16 H16 125.7 . . ?

loop_
_geom_bond_atom_site_label_1
_geom_bond_atom_site_label_2
_geom_bond_distance
_geom_bond_site_symmetry_2
_geom_bond_publ_flag
Zr1 F1 2.0078(13) . ?
Zr1 N1 2.4791(17) . ?
Zr1 C17 2.568(2) . ?
Zr1 C18 2.561(2) . ?
Zr1 C1 2.321(2) . ?
Zr1 C19 2.580(2) . ?
Zr1 C13 2.578(2) . ?
Zr1 C15 2.520(2) . ?
Zr1 C20 2.573(2) . ?
Zr1 C14 2.541(2) . ?
Zr1 C12 2.555(2) . ?
Zr1 C16 2.552(2) . ?
F2 C9 1.348(2) . ?
F3 C11 1.346(3) . ?
N1 C11 1.321(3) . ?
N1 C7 1.372(3) . ?
C9 C8 1.370(3) . ?
C9 C10 1.374(3) . ?
C8 H8 0.9500 . ?
C8 C7 1.403(3) . ?
C11 C10 1.374(3) . ?
C10 H10 0.9500 . ?
C6 C5 1.518(3) . ?
C6 C7 1.456(3) . ?
C6 C1 1.354(3) . ?
C17 H17 0.9500 . ?
C17 C18 1.413(3) . ?
C17 C21 1.400(3) . ?
C5 H5A 0.9900 . ?
C5 H5B 0.9900 . ?
C5 C4 1.524(3) . ?
C18 H18 0.9500 . ?
C18 C19 1.403(4) . ?
C1 C2 1.510(3) . ?
C19 H19 0.9500 . ?
C19 C20 1.409(4) . ?
C13 H13 0.9500 . ?
C13 C14 1.405(3) . ?
C13 C12 1.400(4) . ?
C21 H21 0.9500 . ?
C21 C20 1.404(4) . ?
C2 H2A 0.9900 . ?
C2 H2B 0.9900 . ?
C2 C3 1.533(3) . ?
C15 H15 0.9500 . ?
C15 C14 1.413(3) . ?
C15 C16 1.392(3) . ?
C4 H4A 0.9900 . ?
C4 H4B 0.9900 . ?
C4 C3 1.515(4) . ?
C20 H20 0.9500 . ?
C14 H14 0.9500 . ?
C12 H12 0.9500 . ?
C12 C16 1.406(4) . ?
C3 H3A 0.9900 . ?
C3 H3B 0.9900 . ?
C16 H16 0.9500 . ?

loop_
_geom_torsion_atom_site_label_1
_geom_torsion_atom_site_label_2
_geom_torsion_atom_site_label_3
_geom_torsion_atom_site_label_4
_geom_torsion
_geom_torsion_site_symmetry_1
_geom_torsion_site_symmetry_2
_geom_torsion_site_symmetry_3
_geom_torsion_site_symmetry_4
_geom_torsion_publ_flag
Zr1 N1 C11 F3 -2.6(3) . . . . ?
Zr1 N1 C11 C10 176.62(17) . . . . ?
Zr1 N1 C7 C8 -177.25(14) . . . . ?
Zr1 N1 C7 C6 3.2(2) . . . . ?
Zr1 C17 C18 C19 67.96(16) . . . . ?
Zr1 C17 C21 C20 -65.47(16) . . . . ?
Zr1 C18 C19 C20 66.25(16) . . . . ?
Zr1 C1 C2 C3 167.54(16) . . . . ?
Zr1 C19 C20 C21 68.30(16) . . . . ?
Zr1 C13 C14 C15 -66.46(15) . . . . ?
Zr1 C13 C12 C16 67.30(16) . . . . ?
Zr1 C21 C20 C19 -67.87(16) . . . . ?
Zr1 C15 C14 C13 68.20(15) . . . . ?
Zr1 C15 C16 C12 -66.08(16) . . . . ?
Zr1 C12 C16 C15 65.20(16) . . . . ?
F2 C9 C8 C7 177.99(17) . . . . ?
F2 C9 C10 C11 -178.29(18) . . . . ?
F3 C11 C10 C9 179.57(19) . . . . ?
N1 C11 C10 C9 0.3(3) . . . . ?
C9 C8 C7 N1 0.3(3) . . . . ?
C9 C8 C7 C6 179.82(18) . . . . ?
C8 C9 C10 C11 1.1(3) . . . . ?
C11 N1 C7 C8 0.9(3) . . . . ?
C11 N1 C7 C6 -178.63(18) . . . . ?
C10 C9 C8 C7 -1.4(3) . . . . ?
C6 C5 C4 C3 43.9(3) . . . . ?
C6 C1 C2 C3 -13.5(3) . . . . ?
C17 C18 C19 Zr1 -67.52(15) . . . . ?
C17 C18 C19 C20 -1.3(3) . . . . ?
C17 C21 C20 Zr1 65.36(16) . . . . ?
C17 C21 C20 C19 -2.5(3) . . . . ?
C5 C6 C7 N1 -179.00(18) . . . . ?
C5 C6 C7 C8 1.5(3) . . . . ?
C5 C6 C1 Zr1 174.46(16) . . . . ?
C5 C6 C1 C2 -4.5(3) . . . . ?
C5 C4 C3 C2 -61.9(3) . . . . ?
C7 N1 C11 F3 179.45(17) . . . . ?
C7 N1 C11 C10 -1.3(3) . . . . ?
C7 C6 C5 C4 169.57(19) . . . . ?
C7 C6 C1 Zr1 -6.2(3) . . . . ?
C7 C6 C1 C2 174.80(18) . . . . ?
C18 C17 C21 Zr1 67.19(15) . . . . ?
C18 C17 C21 C20 1.7(3) . . . . ?
C18 C19 C20 Zr1 -65.96(16) . . . . ?
C18 C19 C20 C21 2.3(3) . . . . ?
C1 C6 C5 C4 -11.1(3) . . . . ?
C1 C6 C7 N1 1.6(3) . . . . ?
C1 C6 C7 C8 -177.89(19) . . . . ?
C1 C2 C3 C4 46.3(3) . . . . ?
C13 C12 C16 Zr1 -68.11(15) . . . . ?
C13 C12 C16 C15 -2.9(3) . . . . ?
C21 C17 C18 Zr1 -68.23(15) . . . . ?
C21 C17 C18 C19 -0.3(2) . . . . ?
C14 C13 C12 Zr1 -64.67(15) . . . . ?
C14 C13 C12 C16 2.6(2) . . . . ?
C14 C15 C16 Zr1 68.13(15) . . . . ?
C14 C15 C16 C12 2.1(3) . . . . ?
C12 C13 C14 Zr1 65.08(15) . . . . ?
C12 C13 C14 C15 -1.4(2) . . . . ?
C16 C15 C14 Zr1 -68.62(15) . . . . ?
C16 C15 C14 C13 -0.4(2) . . . . ?

loop_
_exptl_oxdiff_crystal_face_indexfrac_h
_exptl_oxdiff_crystal_face_indexfrac_k
_exptl_oxdiff_crystal_face_indexfrac_l
_exptl_oxdiff_crystal_face_x
_exptl_oxdiff_crystal_face_y
_exptl_oxdiff_crystal_face_z
-1.9995 -1.9978 -0.9973 -0.0375 -0.1477 0.4317
1.9995 1.9978 0.9973 0.0375 0.1477 -0.4317
0.0015 1.9990 -1.0012 0.0756 0.2097 0.0290
-0.0015 -1.9990 1.0012 -0.0756 -0.2097 -0.0290
-0.0009 -1.0005 -1.9976 -0.1825 0.0618 0.1339
-1.0187 4.2805 8.6143 0.8633 -0.3056 -0.4018
1.9969 -1.0024 -1.9977 -0.3363 0.1332 -0.2081
1.9987 0.9985 1.9976 0.0286 0.0095 -0.4758
-1.9986 -0.9977 0.0010 0.0871 -0.1429 0.3571
-0.0007 -0.9990 1.9996 0.0490 -0.2049 -0.1035
